data_2019743
loop_
_publ_author_name
'Paz Robles, Cristian'
'Burgos, Viviana'
'Suarez, Sebasti\'an'
'Baggio, Ricardo'

_publ_section_title
;
 Dendocarbin A: a sesquiterpene lactone from <i>Drimys winteri</i>
;
_journal_coeditor_code DT3028
_journal_issue 11
_journal_name_full 'Acta Crystallographica Section C'
_journal_page_first 1007
_journal_page_last 1010
_journal_paper_doi 10.1107/S205322961402155X
_journal_volume 70
_journal_year 2014
_chemical_formula_iupac 'C15 H22 O3'
_chemical_formula_moiety 'C15 H22 O3'
_chemical_formula_sum 'C15 H22 O3'
_chemical_formula_weight 250.32
_chemical_name_common
;
Dendocarbin A
;
_chemical_name_systematic
(1<i>R</i>,5a<i>S</i>,9a<i>S</i>,9b<i>R</i>)-5,5a,6,7,8,9,9a,9b-Octahydro-1-hydroxy-6,6,9a-trimethylnaphtho[1,2-c]furan-3(1H)-one
_space_group_crystal_system orthorhombic
_space_group_IT_number 19
_space_group_name_Hall 'P 2ac 2ab'
_space_group_name_H-M_alt 'P 21 21 21'
_symmetry_space_group_name_Hall 'P 2ac 2ab'
_symmetry_space_group_name_H-M 'P 21 21 21'
_atom_sites_solution_hydrogens mixed
_audit_creation_method SHELXL-2013
_cell_angle_alpha 90
_cell_angle_beta 90
_cell_angle_gamma 90
_cell_formula_units_Z 4
_cell_length_a 6.335(4)
_cell_length_b 13.399(5)
_cell_length_c 16.613(5)
_cell_measurement_reflns_used 2073
_cell_measurement_temperature 295(2)
_cell_measurement_theta_max 21.5250
_cell_measurement_theta_min 3.8970
_cell_volume 1410.2(11)
_computing_cell_refinement
;
CrysAlis PRO (Oxford Diffraction, 2009)
;
_computing_data_collection
;
CrysAlis PRO (Oxford Diffraction, 2009)
;
_computing_data_reduction
;
CrysAlis PRO (Oxford Diffraction, 2009)
;
_computing_molecular_graphics
;
XP in SHELXTL (Sheldrick, 2008)
;
_computing_publication_material
;
SHELXL2013 (Sheldrick, 2008) and PLATON (Spek, 2009)
;
_computing_structure_refinement
;
SHELXL2013 (Sheldrick, 2008)
;
_computing_structure_solution
;
SHELXS97 (Sheldrick, 2008)
;
_diffrn_ambient_temperature 295(2)
_diffrn_measured_fraction_theta_full 0.996
_diffrn_measured_fraction_theta_max 0.924
_diffrn_measurement_device_type 'Oxford Diffraction Gemini CCD S Ultra'
_diffrn_measurement_method '\w scans, thick slices'
_diffrn_radiation_type MoK\a
_diffrn_radiation_wavelength 0.71069
_diffrn_reflns_av_R_equivalents 0.0444
_diffrn_reflns_limit_h_max 8
_diffrn_reflns_limit_h_min -8
_diffrn_reflns_limit_k_max 17
_diffrn_reflns_limit_k_min -18
_diffrn_reflns_limit_l_max 18
_diffrn_reflns_limit_l_min -22
_diffrn_reflns_number 12609
_diffrn_reflns_theta_full 26.000
_diffrn_reflns_theta_max 29.244
_diffrn_reflns_theta_min 3.763
_exptl_absorpt_coefficient_mu 0.080
_exptl_absorpt_correction_T_max 0.94
_exptl_absorpt_correction_T_min 0.91
_exptl_absorpt_correction_type multi-scan
_exptl_absorpt_process_details
;
(CrysAlis PRO; Oxford Diffraction, 2009)
;
_exptl_crystal_colour colourless
_exptl_crystal_density_diffrn 1.179
_exptl_crystal_description block
_exptl_crystal_F_000 544
_exptl_crystal_size_max 0.35
_exptl_crystal_size_mid 0.25
_exptl_crystal_size_min 0.20
_refine_diff_density_max 0.132
_refine_diff_density_min -0.159
_refine_ls_abs_structure_details
;
Flack <i>x</i> determined using 627 quotients [(I+)-(I-)]/[(I+)+(I-)]
(Parsons & Flack, 2004)
;
_refine_ls_abs_structure_Flack 0.3(8)
_refine_ls_extinction_method none
_refine_ls_goodness_of_fit_ref 0.985
_refine_ls_hydrogen_treatment mixed
_refine_ls_matrix_type full
_refine_ls_number_parameters 170
_refine_ls_number_reflns 3411
_refine_ls_number_restraints 0
_refine_ls_restrained_S_all 0.985
_refine_ls_R_factor_all 0.1063
_refine_ls_R_factor_gt 0.0554
_refine_ls_shift/su_max 0.000
_refine_ls_shift/su_mean 0.000
_refine_ls_structure_factor_coef Fsqd
_refine_ls_weighting_details 'w=1/[\s^2^(Fo^2^)+(0.0532P)^2^+0.1546P] where P=(Fo^2^+2Fc^2^)/3'
_refine_ls_weighting_scheme calc
_refine_ls_wR_factor_gt 0.1085
_refine_ls_wR_factor_ref 0.1327
_reflns_number_gt 2059
_reflns_number_total 3411
_reflns_threshold_expression I>2\s(I)
_cod_data_source_file dt3028sup1.cf
_cod_data_source_block I
_cod_database_code 2019743
_cod_database_fobs_code 2019743
_shelx_space_group_comment
;
The symmetry employed for this shelxl refinement is uniquely defined
by the following loop, which should always be used as a source of
symmetry information in preference to the above space-group names.
They are only intended as comments.
;
_shelxl_version_number 2013-4

loop_
_space_group_symop_operation_xyz
'x, y, z'
'-x+1/2, -y, z+1/2'
'x+1/2, -y+1/2, -z'
'-x, y+1/2, -z+1/2'

loop_
_atom_site_type_symbol
_atom_site_label
_atom_site_fract_x
_atom_site_fract_y
_atom_site_fract_z
_atom_site_U_iso_or_equiv
_atom_site_adp_type
_atom_site_calc_flag
_atom_site_occupancy
O O1 0.0934(4) 0.64026(17) 0.40375(15) 0.0712(7) Uani d 1
H H1O 0.158(7) 0.616(3) 0.451(3) 0.110(15) Uiso d 1
O O2 -0.1961(4) 0.93607(18) 0.45904(13) 0.0734(7) Uani d 1
O O3 -0.0232(4) 0.79121(17) 0.45638(11) 0.0655(6) Uani d 1
C C1 0.3357(7) 0.6921(3) 0.2291(2) 0.0815(11) Uani d 1
H H1A 0.2005 0.6637 0.2141 0.098 Uiso calc 1
H H1B 0.3970 0.6496 0.2701 0.098 Uiso calc 1
C C2 0.4797(8) 0.6918(3) 0.1556(2) 0.1016(15) Uani d 1
H H2A 0.6198 0.7141 0.1708 0.122 Uiso calc 1
H H2B 0.4911 0.6245 0.1344 0.122 Uiso calc 1
C C3 0.3901(7) 0.7605(3) 0.0918(2) 0.0838(12) Uani d 1
H H3A 0.2540 0.7348 0.0749 0.101 Uiso calc 1
H H3B 0.4829 0.7592 0.0453 0.101 Uiso calc 1
C C4 0.3626(5) 0.8683(3) 0.11857(18) 0.0576(8) Uani d 1
C C5 0.2292(4) 0.8690(2) 0.19758(16) 0.0466(7) Uani d 1
H H5 0.0893 0.8454 0.1811 0.056 Uiso calc 1
C C6 0.1905(6) 0.9740(2) 0.23063(19) 0.0666(9) Uani d 1
H H6A 0.3254 1.0064 0.2397 0.080 Uiso calc 1
H H6B 0.1142 1.0127 0.1908 0.080 Uiso calc 1
C C7 0.0686(6) 0.9739(3) 0.3072(2) 0.0656(9) Uani d 1
H H7 0.0195 1.0340 0.3280 0.079 Uiso calc 1
C C8 0.0286(4) 0.8903(2) 0.34624(17) 0.0487(7) Uani d 1
C C9 0.1088(4) 0.7899(2) 0.32286(16) 0.0443(7) Uani d 1
H H9 -0.0056 0.7551 0.2947 0.053 Uiso calc 1
C C10 0.2986(4) 0.7955(2) 0.26493(17) 0.0467(7) Uani d 1
C C11 0.1352(5) 0.7406(2) 0.40490(17) 0.0531(8) Uani d 1
H H11 0.2777 0.7526 0.4257 0.064 Uiso calc 1
C C12 -0.0772(5) 0.8798(3) 0.42476(18) 0.0557(8) Uani d 1
C C13 0.5800(6) 0.9193(4) 0.1250(3) 0.0924(14) Uani d 1
H H13A 0.6452 0.9213 0.0729 0.139 Uiso calc 1
H H13B 0.6679 0.8823 0.1615 0.139 Uiso calc 1
H H13C 0.5624 0.9861 0.1448 0.139 Uiso calc 1
C C14 0.2401(7) 0.9234(3) 0.0522(2) 0.0823(12) Uani d 1
H H14A 0.3099 0.9140 0.0015 0.124 Uiso calc 1
H H14B 0.2347 0.9934 0.0645 0.124 Uiso calc 1
H H14C 0.0991 0.8974 0.0491 0.124 Uiso calc 1
C C15 0.4940(5) 0.8312(3) 0.3109(2) 0.0809(12) Uani d 1
H H15A 0.5342 0.7817 0.3497 0.121 Uiso calc 1
H H15B 0.4624 0.8927 0.3379 0.121 Uiso calc 1
H H15C 0.6080 0.8417 0.2737 0.121 Uiso calc 1

loop_
_atom_site_aniso_label
_atom_site_aniso_U_11
_atom_site_aniso_U_22
_atom_site_aniso_U_33
_atom_site_aniso_U_12
_atom_site_aniso_U_13
_atom_site_aniso_U_23
O1 0.0958(18) 0.0539(15) 0.0640(15) -0.0100(13) -0.0033(13) 0.0134(11)
O2 0.0826(16) 0.0779(17) 0.0596(14) 0.0063(14) 0.0100(13) -0.0122(12)
O3 0.0768(15) 0.0693(15) 0.0505(11) 0.0004(13) 0.0082(12) 0.0064(11)
C1 0.109(3) 0.057(2) 0.078(2) 0.025(2) 0.027(2) 0.0098(19)
C2 0.138(4) 0.076(3) 0.090(3) 0.042(3) 0.043(3) 0.011(2)
C3 0.109(3) 0.079(3) 0.063(2) 0.014(2) 0.026(2) -0.001(2)
C4 0.0609(19) 0.062(2) 0.0501(18) -0.0001(17) 0.0052(15) 0.0069(15)
C5 0.0444(15) 0.0480(17) 0.0474(15) -0.0025(13) -0.0077(13) 0.0048(13)
C6 0.092(2) 0.0468(19) 0.0613(19) 0.0037(18) 0.006(2) 0.0084(16)
C7 0.085(2) 0.0519(19) 0.0599(19) 0.0117(18) 0.0048(19) -0.0014(16)
C8 0.0470(15) 0.0538(19) 0.0454(16) -0.0022(14) -0.0067(13) -0.0007(13)
C9 0.0423(14) 0.0458(17) 0.0447(15) -0.0053(13) -0.0080(13) 0.0007(12)
C10 0.0395(14) 0.0495(17) 0.0509(15) 0.0020(14) -0.0041(13) 0.0084(13)
C11 0.0567(18) 0.0507(19) 0.0520(17) -0.0047(15) -0.0037(14) 0.0071(14)
C12 0.0528(18) 0.063(2) 0.0508(18) -0.0056(16) -0.0020(15) -0.0073(16)
C13 0.072(2) 0.120(4) 0.086(3) -0.017(2) 0.015(2) 0.026(2)
C14 0.097(3) 0.096(3) 0.053(2) 0.008(2) 0.003(2) 0.0171(19)
C15 0.0415(17) 0.126(3) 0.075(2) -0.010(2) -0.0164(17) 0.026(2)

loop_
_atom_type_symbol
_atom_type_description
_atom_type_scat_dispersion_real
_atom_type_scat_dispersion_imag
_atom_type_scat_source
C C 0.0033 0.0016 'International Tables Vol C Tables 4.2.6.8 and 6.1.1.4'
H H 0.0000 0.0000 'International Tables Vol C Tables 4.2.6.8 and 6.1.1.4'
O O 0.0106 0.0060 'International Tables Vol C Tables 4.2.6.8 and 6.1.1.4'

loop_
_geom_angle_atom_site_label_1
_geom_angle_atom_site_label_2
_geom_angle_atom_site_label_3
_geom_angle
C11 O1 H1O 104(3)
C12 O3 C11 110.6(2)
C10 C1 C2 114.1(3)
C10 C1 H1A 108.7
C2 C1 H1A 108.7
C10 C1 H1B 108.7
C2 C1 H1B 108.7
H1A C1 H1B 107.6
C3 C2 C1 109.6(3)
C3 C2 H2A 109.8
C1 C2 H2A 109.8
C3 C2 H2B 109.8
C1 C2 H2B 109.8
H2A C2 H2B 108.2
C2 C3 C4 114.5(3)
C2 C3 H3A 108.6
C4 C3 H3A 108.6
C2 C3 H3B 108.6
C4 C3 H3B 108.6
H3A C3 H3B 107.6
C3 C4 C14 107.7(3)
C3 C4 C13 109.8(3)
C14 C4 C13 106.7(3)
C3 C4 C5 108.3(3)
C14 C4 C5 109.1(3)
C13 C4 C5 115.0(3)
C6 C5 C10 111.7(2)
C6 C5 C4 113.2(2)
C10 C5 C4 116.6(2)
C6 C5 H5 104.6
C10 C5 H5 104.6
C4 C5 H5 104.6
C7 C6 C5 112.9(3)
C7 C6 H6A 109.0
C5 C6 H6A 109.0
C7 C6 H6B 109.0
C5 C6 H6B 109.0
H6A C6 H6B 107.8
C8 C7 C6 121.4(3)
C8 C7 H7 119.3
C6 C7 H7 119.3
C7 C8 C12 127.1(3)
C7 C8 C9 125.0(3)
C12 C8 C9 107.5(3)
C8 C9 C11 101.3(2)
C8 C9 C10 112.6(2)
C11 C9 C10 119.6(2)
C8 C9 H9 107.6
C11 C9 H9 107.6
C10 C9 H9 107.6
C1 C10 C15 110.7(3)
C1 C10 C9 108.6(2)
C15 C10 C9 109.6(2)
C1 C10 C5 109.8(2)
C15 C10 C5 112.9(3)
C9 C10 C5 105.0(2)
O1 C11 O3 109.1(2)
O1 C11 C9 113.1(3)
O3 C11 C9 104.1(2)
O1 C11 H11 110.2
O3 C11 H11 110.2
C9 C11 H11 110.2
O2 C12 O3 121.7(3)
O2 C12 C8 129.9(3)
O3 C12 C8 108.3(3)
C4 C13 H13A 109.5
C4 C13 H13B 109.5
H13A C13 H13B 109.5
C4 C13 H13C 109.5
H13A C13 H13C 109.5
H13B C13 H13C 109.5
C4 C14 H14A 109.5
C4 C14 H14B 109.5
H14A C14 H14B 109.5
C4 C14 H14C 109.5
H14A C14 H14C 109.5
H14B C14 H14C 109.5
C10 C15 H15A 109.5
C10 C15 H15B 109.5
H15A C15 H15B 109.5
C10 C15 H15C 109.5
H15A C15 H15C 109.5
H15B C15 H15C 109.5

loop_
_geom_bond_atom_site_label_1
_geom_bond_atom_site_label_2
_geom_bond_distance
O1 C11 1.370(4)
O1 H1O 0.94(4)
O2 C12 1.208(4)
O3 C12 1.343(4)
O3 C11 1.483(4)
C1 C10 1.526(4)
C1 C2 1.524(5)
C1 H1A 0.9700
C1 H1B 0.9700
C2 C3 1.515(5)
C2 H2A 0.9700
C2 H2B 0.9700
C3 C4 1.521(5)
C3 H3A 0.9700
C3 H3B 0.9700
C4 C14 1.538(5)
C4 C13 1.542(5)
C4 C5 1.561(4)
C5 C6 1.530(4)
C5 C10 1.554(4)
C5 H5 0.9800
C6 C7 1.489(5)
C6 H6A 0.9700
C6 H6B 0.9700
C7 C8 1.319(4)
C7 H7 0.9300
C8 C12 1.473(4)
C8 C9 1.489(4)
C9 C11 1.524(4)
C9 C10 1.542(4)
C9 H9 0.9800
C10 C15 1.531(4)
C11 H11 0.9800
C13 H13A 0.9600
C13 H13B 0.9600
C13 H13C 0.9600
C14 H14A 0.9600
C14 H14B 0.9600
C14 H14C 0.9600
C15 H15A 0.9600
C15 H15B 0.9600
C15 H15C 0.9600

loop_
_geom_hbond_atom_site_label_D
_geom_hbond_atom_site_label_H
_geom_hbond_atom_site_label_A
_geom_hbond_site_symmetry_A
_geom_hbond_distance_DH
_geom_hbond_distance_HA
_geom_hbond_distance_DA
_geom_hbond_angle_DHA
O1 H1O O2 3_566 0.94(4) 1.89(5) 2.832(4) 176(4)
C11 H11 O3 3_566 0.98 2.40 3.190(4) 137
C6 H6B O1 4_555 0.97 2.67 3.630(4) 172
